data_7057686
loop_
_publ_author_name
'Fomenko, Iakov S.'
'Gushchin, Artem L.'
'Shul&#x2019;pina, Lidia S.'
'Ikonnikov, Nikolay S.'
'Abramov, Pavel A.'
'Romashev, Nikolay F.'
'Poryvaev, Artem S.'
'Sheveleva, Alena M.'
'Bogomyakov, Artem S.'
'Shmelev, Nikita Y.'
'Fedin, Matvey V.'
'Shul&#x2019;pin, Georgiy B.'
'Sokolov, Maxim N.'

_publ_section_title
;
 New oxidovanadium(iv) complex with a BIAN ligand: synthesis, structure,
 redox properties and catalytic activity
;
_journal_issue 19
_journal_name_full 'New Journal of Chemistry'
_journal_page_first 16200
_journal_paper_doi 10.1039/C8NJ03358G
_journal_volume 42
_journal_year 2018
_chemical_formula_sum 'C37.7 H43.4 Cl5.4 N2 O V'
_chemical_formula_weight 782.91
_space_group_crystal_system monoclinic
_space_group_IT_number 7
_space_group_name_Hall 'P -2yc'
_space_group_name_H-M_alt 'P 1 c 1'
_symmetry_space_group_name_Hall 'P -2yc'
_symmetry_space_group_name_H-M 'P 1 c 1'
_atom_sites_solution_hydrogens geom
_atom_sites_solution_primary direct
_atom_sites_solution_secondary difmap
_audit_creation_method SHELXL-2017/1
_audit_update_record
;
2018-06-27 deposited with the CCDC.
2018-08-27 downloaded from the CCDC.
;
_cell_angle_alpha 90
_cell_angle_beta 105.714(2)
_cell_angle_gamma 90
_cell_formula_units_Z 4
_cell_length_a 11.5919(2)
_cell_length_b 29.7642(5)
_cell_length_c 12.0184(2)
_cell_measurement_reflns_used 9700
_cell_measurement_temperature 130(2)
_cell_measurement_theta_max 30.4540
_cell_measurement_theta_min 3.6920
_cell_volume 3991.65(12)
_computing_cell_refinement 'CrysAlisPro 1.171.38.41 (Rigaku OD, 2015)'
_computing_data_collection 'CrysAlisPro 1.171.38.41 (Rigaku OD, 2015)'
_computing_data_reduction 'CrysAlisPro 1.171.38.41 (Rigaku OD, 2015)'
_computing_molecular_graphics 'ShelXle (H\"ubschle, 2011)'
_computing_publication_material 'CIFTAB-2014 (Sheldrick, 2014)'
_computing_structure_refinement 'SHELXL-2014 (Sheldrick, 2014)'
_computing_structure_solution 'SHELXS-2014 (Sheldrick, 2014)'
_diffrn_ambient_temperature 130(2)
_diffrn_detector 'CCD plate'
_diffrn_detector_area_resol_mean 10.6168
_diffrn_detector_type AtlasS2
_diffrn_measured_fraction_theta_full 0.995
_diffrn_measured_fraction_theta_max 0.863
_diffrn_measurement_device 'four-circle diffractometer'
_diffrn_measurement_device_type 'New Xcalibur, AtlasS2'
_diffrn_measurement_method '\w scans'
_diffrn_radiation_monochromator graphite
_diffrn_radiation_probe x-ray
_diffrn_radiation_source 'fine-focus sealed tube'
_diffrn_radiation_type MoK\a
_diffrn_radiation_wavelength 0.71073
_diffrn_reflns_av_R_equivalents 0.0194
_diffrn_reflns_av_unetI/netI 0.0333
_diffrn_reflns_Laue_measured_fraction_full 0.995
_diffrn_reflns_Laue_measured_fraction_max 0.863
_diffrn_reflns_limit_h_max 14
_diffrn_reflns_limit_h_min -15
_diffrn_reflns_limit_k_max 41
_diffrn_reflns_limit_k_min -40
_diffrn_reflns_limit_l_max 13
_diffrn_reflns_limit_l_min -17
_diffrn_reflns_number 25845
_diffrn_reflns_point_group_measured_fraction_full 0.996
_diffrn_reflns_point_group_measured_fraction_max 0.863
_diffrn_reflns_theta_full 25.500
_diffrn_reflns_theta_max 30.965
_diffrn_reflns_theta_min 3.291
_diffrn_source 'sealed X-ray tube'
_exptl_absorpt_coefficient_mu 0.641
_exptl_absorpt_correction_T_max 1.0000
_exptl_absorpt_correction_T_min 0.97600
_exptl_absorpt_correction_type multi-scan
_exptl_absorpt_process_details
;
CrysAlisPro 1.171.38.41 (Rigaku Oxford Diffraction, 2015)
Empirical absorption correction using spherical harmonics,
implemented in SCALE3 ABSPACK scaling algorithm.
;
_exptl_crystal_colour greenish-yellow
_exptl_crystal_density_diffrn 1.303
_exptl_crystal_description block
_exptl_crystal_F_000 1626
_exptl_crystal_size_max 0.170
_exptl_crystal_size_mid 0.150
_exptl_crystal_size_min 0.120
_refine_diff_density_max 2.356
_refine_diff_density_min -0.992
_refine_diff_density_rms 0.136
_refine_ls_abs_structure_details
;
 Refined as an inversion twin.
;
_refine_ls_abs_structure_Flack 0.45(7)
_refine_ls_extinction_method none
_refine_ls_goodness_of_fit_ref 1.052
_refine_ls_hydrogen_treatment constr
_refine_ls_matrix_type full
_refine_ls_number_parameters 866
_refine_ls_number_reflns 14630
_refine_ls_number_restraints 32
_refine_ls_restrained_S_all 1.052
_refine_ls_R_factor_all 0.0889
_refine_ls_R_factor_gt 0.0715
_refine_ls_shift/su_max 0.000
_refine_ls_shift/su_mean 0.000
_refine_ls_structure_factor_coef Fsqd
_refine_ls_weighting_details 'w=1/[\s^2^(Fo^2^)+(0.1417P)^2^+6.6061P] where P=(Fo^2^+2Fc^2^)/3'
_refine_ls_weighting_scheme calc
_refine_ls_wR_factor_gt 0.2104
_refine_ls_wR_factor_ref 0.2307
_reflns_Friedel_coverage 0.997
_reflns_Friedel_fraction_full 0.996
_reflns_Friedel_fraction_max 0.863
_reflns_number_gt 11553
_reflns_number_total 14630
_reflns_threshold_expression >2\s(I)
_cod_data_source_file c8nj03358g2.cif
_cod_data_source_block c
_cod_depositor_comments 'Adding full bibliography for 7057686.cif.'
_cod_original_formula_sum 'C37.70 H43.40 Cl5.40 N2 O V'
_cod_database_code 7057686
_shelx_shelxl_version_number 2017/1
_shelx_space_group_comment
;
The symmetry employed for this shelxl refinement is uniquely defined
by the following loop, which should always be used as a source of
symmetry information in preference to the above space-group names.
They are only intended as comments.
;
_shelx_estimated_absorpt_t_min 0.899
_shelx_estimated_absorpt_t_max 0.927

loop_
_space_group_symop_operation_xyz
'x, y, z'
'x, -y, z+1/2'

loop_
_atom_site_label
_atom_site_type_symbol
_atom_site_fract_x
_atom_site_fract_y
_atom_site_fract_z
_atom_site_U_iso_or_equiv
_atom_site_adp_type
_atom_site_occupancy
_atom_site_site_symmetry_order
_atom_site_calc_flag
_atom_site_refinement_flags_posn
_atom_site_refinement_flags_adp
_atom_site_refinement_flags_occupancy
C1 C 0.4001(8) 0.3734(3) 0.0675(9) 0.0196(18) Uani 1 1 d . . .
C2 C 0.2230(8) 0.3741(3) -0.0787(9) 0.0222(19) Uani 1 1 d . . .
C3 C 0.1614(8) 0.3325(3) -0.1005(10) 0.024(2) Uani 1 1 d . . .
C4 C 0.1591(8) 0.4153(3) -0.1024(8) 0.0209(18) Uani 1 1 d . . .
C5 C 0.0383(9) 0.4136(4) -0.1358(9) 0.026(2) Uani 1 1 d . . .
H5A H -0.005394 0.440984 -0.149760 0.031 Uiso 1 1 calc R U .
C6 C 0.9203(9) 0.3704(4) 0.1351(11) 0.037(2) Uani 1 1 d . U .
H6A H 0.981500 0.392549 0.150263 0.045 Uiso 1 1 calc R U .
C7 C 0.8015(8) 0.3857(3) 0.1031(10) 0.024(2) Uani 1 1 d . . .
C8 C 0.7133(8) 0.3517(3) 0.0691(8) 0.0162(16) Uani 1 1 d . . .
C9 C 0.7432(10) 0.3055(4) 0.0657(10) 0.029(2) Uani 1 1 d . . .
C11 C 0.5329(8) 0.3663(3) 0.1121(8) 0.0149(16) Uani 1 1 d . . .
C12 C 0.5637(9) 0.3635(3) 0.2359(9) 0.0191(18) Uani 1 1 d . . .
C13 C 0.6672(8) 0.3565(3) 0.3233(9) 0.0187(17) Uani 1 1 d . . .
H13A H 0.741151 0.351789 0.305244 0.022 Uiso 1 1 calc R U .
C14 C 0.6630(9) 0.3563(3) 0.4381(9) 0.025(2) Uani 1 1 d . . .
H14A H 0.734951 0.351770 0.497639 0.030 Uiso 1 1 calc R U .
C15 C 0.5545(10) 0.3627(4) 0.4682(8) 0.026(2) Uani 1 1 d . . .
H15A H 0.553600 0.362131 0.546977 0.031 Uiso 1 1 calc R U .
C16 C 0.4484(9) 0.3699(3) 0.3811(9) 0.023(2) Uani 1 1 d . . .
C17 C 0.4551(7) 0.3694(3) 0.2690(8) 0.0171(17) Uani 1 1 d . . .
C18 C 0.3522(8) 0.3759(3) 0.1729(8) 0.0171(18) Uani 1 1 d . . .
C19 C 0.2435(9) 0.3834(4) 0.1888(9) 0.024(2) Uani 1 1 d . . .
H19 H 0.175293 0.389136 0.125845 0.029 Uiso 1 1 calc R U .
C20 C 0.2359(9) 0.3823(3) 0.3056(10) 0.028(2) Uani 1 1 d . . .
H20A H 0.159191 0.385515 0.318853 0.034 Uiso 1 1 calc R U .
Cl1A Cl 0.3819(2) 0.14958(11) 0.6833(2) 0.0367(7) Uani 1 1 d . . .
C21 C 0.3333(9) 0.3769(3) 0.3998(9) 0.025(2) Uani 1 1 d . . .
H21A H 0.324126 0.377855 0.475914 0.030 Uiso 1 1 calc R U .
C22 C 0.8463(9) 0.1678(4) 0.5725(9) 0.029(2) Uani 1 1 d . . .
C23 C 0.7914(7) 0.1257(3) 0.5578(8) 0.0171(17) Uani 1 1 d . . .
C24 C 0.8513(8) 0.0852(4) 0.5751(9) 0.023(2) Uani 1 1 d . . .
C25 C 0.9806(8) 0.0876(4) 0.6108(10) 0.033(2) Uani 1 1 d . . .
H25A H 1.026540 0.060786 0.627020 0.039 Uiso 1 1 calc R U .
C26 C 0.6151(7) 0.1260(3) 0.4024(8) 0.0134(15) Uani 1 1 d . . .
C27 C 0.6581(8) 0.1234(3) 0.3044(9) 0.0188(18) Uani 1 1 d . . .
C28 C 0.5584(8) 0.1290(3) 0.2072(8) 0.0188(18) Uani 1 1 d . . .
C29 C 0.5646(9) 0.1297(3) 0.0900(8) 0.0196(18) Uani 1 1 d . . .
C30 C 0.4805(8) 0.1325(3) 0.3624(9) 0.0193(17) Uani 1 1 d . . .
V2A V 0.52851(13) 0.12059(6) 0.60965(14) 0.0218(3) Uani 1 1 d . . .
Cl2A Cl 0.6767(2) 0.13623(12) 0.7730(2) 0.0355(6) Uani 1 1 d . . .
O2A O 0.5079(7) 0.0685(2) 0.6037(7) 0.0314(17) Uani 1 1 d . . .
C31 C 0.4464(8) 0.1354(3) 0.2342(8) 0.0153(16) Uani 1 1 d . U .
C32 C 0.2957(8) 0.1490(4) 0.4015(9) 0.026(2) Uani 1 1 d . . .
C33 C 0.2674(9) 0.1941(4) 0.4034(9) 0.025(2) Uani 1 1 d . . .
C34 C 0.6803(10) 0.1226(3) 0.0766(10) 0.026(2) Uani 1 1 d . . .
H34A H 0.690233 0.122580 0.000651 0.032 Uiso 1 1 calc R U .
C35 C 0.7795(9) 0.1157(3) 0.1683(9) 0.026(2) Uani 1 1 d . . .
H35A H 0.854574 0.109531 0.153848 0.031 Uiso 1 1 calc R U .
C36 C 0.4551(9) 0.1368(3) 0.0038(10) 0.027(2) Uani 1 1 d . . .
H36A H 0.455207 0.137419 -0.075221 0.032 Uiso 1 1 calc R U .
C37 C 0.3503(9) 0.1427(3) 0.0320(10) 0.027(2) Uani 1 1 d . . .
H37A H 0.279474 0.147825 -0.028544 0.033 Uiso 1 1 calc R U .
C38 C 0.3642(10) 0.2292(4) 0.4481(10) 0.033(2) Uani 1 1 d . . .
H38A H 0.437072 0.213652 0.496512 0.039 Uiso 1 1 calc R U .
C39 C 0.7641(9) 0.4357(3) 0.0946(9) 0.026(2) Uani 1 1 d . . .
H39A H 0.674871 0.437674 0.076836 0.031 Uiso 1 1 calc R U .
C40 C 0.8218(13) 0.4620(5) 0.2109(14) 0.053(4) Uani 1 1 d . . .
H40A H 0.796720 0.447942 0.274370 0.079 Uiso 1 1 calc R U .
H40B H 0.909386 0.460869 0.227885 0.079 Uiso 1 1 calc R U .
H40C H 0.795147 0.493324 0.202566 0.079 Uiso 1 1 calc R U .
C41 C 0.8042(11) 0.4579(4) -0.0017(12) 0.039(3) Uani 1 1 d . . .
H41A H 0.780501 0.489653 -0.007109 0.059 Uiso 1 1 calc R U .
H41B H 0.891514 0.455745 0.014470 0.059 Uiso 1 1 calc R U .
H41C H 0.766466 0.442860 -0.075052 0.059 Uiso 1 1 calc R U .
C42 C 0.1806(11) 0.4943(4) -0.0121(11) 0.039(3) Uani 1 1 d . . .
H42A H 0.187002 0.480415 0.063334 0.058 Uiso 1 1 calc R U .
H42B H 0.230780 0.521260 -0.001693 0.058 Uiso 1 1 calc R U .
H42C H 0.096985 0.502477 -0.048275 0.058 Uiso 1 1 calc R U .
C43 C 0.2127(12) 0.4822(4) -0.2024(11) 0.040(3) Uani 1 1 d . . .
H43A H 0.256820 0.510688 -0.189172 0.060 Uiso 1 1 calc R U .
H43B H 0.245506 0.462918 -0.252328 0.060 Uiso 1 1 calc R U .
H43C H 0.127839 0.488185 -0.239714 0.060 Uiso 1 1 calc R U .
C44 C 0.2242(9) 0.4598(3) -0.0920(9) 0.0227(19) Uani 1 1 d . . .
H44A H 0.311339 0.453904 -0.056263 0.027 Uiso 1 1 calc R U .
C45 C -0.0266(9) 0.3721(4) -0.1510(10) 0.032(2) Uani 1 1 d . . .
H45A H -0.111660 0.371215 -0.173676 0.038 Uiso 1 1 calc R U .
C46 C 0.0425(10) 0.3331(4) -0.1307(11) 0.034(2) Uani 1 1 d . . .
H46A H 0.001687 0.305137 -0.138946 0.041 Uiso 1 1 calc R U .
C47 C 0.2294(10) 0.2884(4) -0.0874(12) 0.040(3) Uani 1 1 d . . .
H47A H 0.316443 0.294585 -0.076782 0.048 Uiso 1 1 calc R U .
C48 C 0.2107(11) 0.2650(4) 0.0322(10) 0.055(3) Uani 1 1 d . U .
H48A H 0.238551 0.285816 0.097171 0.083 Uiso 1 1 calc R U .
H48B H 0.125580 0.258415 0.021572 0.083 Uiso 1 1 calc R U .
H48C H 0.256983 0.237089 0.048360 0.083 Uiso 1 1 calc R U .
C49 C 0.1861(11) 0.2559(4) -0.1855(11) 0.041(3) Uani 1 1 d . . .
H49A H 0.234716 0.228516 -0.169971 0.061 Uiso 1 1 calc R U .
H49B H 0.102026 0.248390 -0.193217 0.061 Uiso 1 1 calc R U .
H49C H 0.193432 0.269680 -0.257363 0.061 Uiso 1 1 calc R U .
C50 C 0.0636(9) 0.1740(4) 0.3304(12) 0.045(3) Uani 1 1 d . . .
H50A H -0.018216 0.182716 0.307066 0.054 Uiso 1 1 calc R U .
C51 C 0.1442(10) 0.2048(4) 0.3654(11) 0.037(3) Uani 1 1 d . . .
H51 H 0.119852 0.235289 0.365542 0.045 Uiso 1 1 calc R U .
C52 C 0.2131(8) 0.1145(4) 0.3678(10) 0.029(2) Uani 1 1 d . . .
C53 C 0.3273(14) 0.2662(4) 0.5224(13) 0.048(3) Uani 1 1 d . . .
H53A H 0.393184 0.287615 0.548397 0.072 Uiso 1 1 calc R U .
H53B H 0.256121 0.281889 0.476054 0.072 Uiso 1 1 calc R U .
H53C H 0.309063 0.252355 0.589707 0.072 Uiso 1 1 calc R U .
C54 C 0.3981(15) 0.2525(5) 0.3436(14) 0.055(4) Uani 1 1 d . . .
H54A H 0.460506 0.275059 0.373036 0.082 Uiso 1 1 calc R U .
H54B H 0.427847 0.229870 0.299030 0.082 Uiso 1 1 calc R U .
H54C H 0.326970 0.267132 0.293728 0.082 Uiso 1 1 calc R U .
C55 C 1.0351(9) 0.1269(4) 0.6209(12) 0.038(3) Uani 1 1 d . . .
H55A H 1.120147 0.127175 0.639014 0.046 Uiso 1 1 calc R U .
C56 C 0.9763(8) 0.1673(4) 0.6067(10) 0.034(3) Uani 1 1 d . . .
H56A H 1.020117 0.194687 0.619123 0.040 Uiso 1 1 calc R U .
C57 C 0.8257(12) 0.2442(5) 0.6587(12) 0.052(3) Uani 1 1 d . . .
H57A H 0.835738 0.227753 0.731297 0.078 Uiso 1 1 calc R U .
H57B H 0.903284 0.256312 0.655158 0.078 Uiso 1 1 calc R U .
H57C H 0.769076 0.268995 0.654992 0.078 Uiso 1 1 calc R U .
C58 C 0.7762(10) 0.2117(4) 0.5543(13) 0.040(3) Uani 1 1 d . . .
H58A H 0.693933 0.203370 0.558469 0.048 Uiso 1 1 calc R U .
C59 C 0.7594(8) 0.2325(3) 0.4477(8) 0.0404(19) Uani 1 1 d . U .
H59A H 0.713448 0.260260 0.446190 0.061 Uiso 1 1 calc R U .
H59B H 0.837520 0.239724 0.435314 0.061 Uiso 1 1 calc R U .
H59C H 0.715486 0.212325 0.386437 0.061 Uiso 1 1 calc R U .
C60 C 0.8641(10) 0.2940(4) 0.1077(11) 0.036(3) Uani 1 1 d . . .
H60A H 0.887460 0.263360 0.111151 0.043 Uiso 1 1 calc R U .
C61 C 0.9542(9) 0.3286(5) 0.1459(11) 0.038(2) Uani 1 1 d . U .
H61A H 1.036011 0.320935 0.178094 0.046 Uiso 1 1 calc R U .
C62 C 0.7859(10) 0.0388(4) 0.5598(10) 0.030(2) Uani 1 1 d . . .
H62A H 0.698514 0.044228 0.524062 0.037 Uiso 1 1 calc R U .
C63 C 0.8289(13) 0.0094(4) 0.4843(13) 0.048(3) Uani 1 1 d . . .
H63A H 0.785926 -0.019294 0.476751 0.073 Uiso 1 1 calc R U .
H63B H 0.815049 0.023389 0.408034 0.073 Uiso 1 1 calc R U .
H63C H 0.914865 0.004100 0.516933 0.073 Uiso 1 1 calc R U .
C64 C 0.8018(11) 0.0202(4) 0.6865(11) 0.034(2) Uani 1 1 d . . .
H64A H 0.770399 0.042159 0.731498 0.051 Uiso 1 1 calc R U .
H64B H 0.757896 -0.008158 0.682763 0.051 Uiso 1 1 calc R U .
H64C H 0.887084 0.015016 0.723575 0.051 Uiso 1 1 calc R U .
C65 C 0.3411(9) 0.1415(3) 0.1488(10) 0.026(2) Uani 1 1 d . . .
H65A H 0.266386 0.144786 0.166214 0.031 Uiso 1 1 calc R U .
C66 C 0.7720(8) 0.1176(3) 0.2835(9) 0.0209(19) Uani 1 1 d . . .
H66A H 0.842168 0.115094 0.346153 0.025 Uiso 1 1 calc R U .
C67 C 0.6774(13) 0.2368(4) -0.0574(12) 0.044(3) Uani 1 1 d . . .
H67A H 0.698853 0.252972 -0.119959 0.065 Uiso 1 1 calc R U .
H67B H 0.744883 0.217931 -0.016428 0.065 Uiso 1 1 calc R U .
H67C H 0.607293 0.217783 -0.089936 0.065 Uiso 1 1 calc R U .
C68 C 0.6479(10) 0.2706(3) 0.0271(10) 0.031(2) Uani 1 1 d . . .
H68A H 0.574717 0.287025 -0.017500 0.037 Uiso 1 1 calc R U .
C69 C 0.6144(14) 0.2485(4) 0.1246(12) 0.044(3) Uani 1 1 d . . .
H69A H 0.551982 0.226061 0.094291 0.066 Uiso 1 1 calc R U .
H69B H 0.685016 0.233751 0.174994 0.066 Uiso 1 1 calc R U .
H69C H 0.584219 0.271112 0.168946 0.066 Uiso 1 1 calc R U .
C70 C 0.0925(9) 0.1269(4) 0.3251(10) 0.032(2) Uani 1 1 d . . .
H70A H 0.032203 0.105205 0.293935 0.038 Uiso 1 1 calc R U .
C71 C 0.2102(12) 0.0442(4) 0.4821(13) 0.047(3) Uani 1 1 d . . .
H71A H 0.228650 0.011986 0.485058 0.070 Uiso 1 1 calc R U .
H71B H 0.258213 0.058717 0.552644 0.070 Uiso 1 1 calc R U .
H71C H 0.124858 0.048363 0.476061 0.070 Uiso 1 1 calc R U .
C72 C 0.2410(10) 0.0661(4) 0.3720(12) 0.036(3) Uani 1 1 d . . .
H72A H 0.329904 0.063843 0.386616 0.043 Uiso 1 1 calc R U .
C73 C 0.1889(13) 0.0413(5) 0.2638(13) 0.050(3) Uani 1 1 d . . .
H73A H 0.211924 0.009626 0.274521 0.074 Uiso 1 1 calc R U .
H73B H 0.101347 0.043851 0.243177 0.074 Uiso 1 1 calc R U .
H73C H 0.218754 0.054088 0.201700 0.074 Uiso 1 1 calc R U .
C74 C 0.4931(14) 0.0301(4) 0.8294(12) 0.048(3) Uani 1 1 d . . .
H74A H 0.561712 0.049725 0.828387 0.058 Uiso 1 1 calc R U .
H74B H 0.418815 0.044977 0.784324 0.058 Uiso 1 1 calc R U .
C75 C 0.5145(12) 0.4714(4) 0.6475(10) 0.040(3) Uani 1 1 d . . .
H75A H 0.444742 0.452286 0.648239 0.048 Uiso 1 1 calc R U .
H75B H 0.587592 0.456381 0.694807 0.048 Uiso 1 1 calc R U .
N1 N 0.6593(7) 0.1261(3) 0.5101(8) 0.0185(16) Uani 1 1 d . . .
N2 N 0.4225(6) 0.1369(3) 0.4378(7) 0.0163(14) Uani 1 1 d . . .
N3 N 0.3495(7) 0.3736(3) -0.0434(7) 0.0176(15) Uani 1 1 d . . .
N4 N 0.5891(7) 0.3622(3) 0.0323(7) 0.0210(17) Uani 1 1 d . . .
Cl3 Cl 0.3335(2) 0.36325(11) -0.3011(2) 0.0348(6) Uani 1 1 d . . .
Cl4 Cl 0.6291(2) 0.35051(11) -0.2124(2) 0.0361(7) Uani 1 1 d . . .
Cl5 Cl 0.4991(3) 0.52334(10) 0.7069(3) 0.0457(8) Uani 1 1 d . . .
Cl6 Cl 0.5243(4) 0.47733(10) 0.5027(3) 0.0495(9) Uani 1 1 d . . .
Cl7 Cl 0.5094(4) -0.02291(11) 0.7644(4) 0.0528(9) Uani 1 1 d . . .
Cl8 Cl 0.4872(3) 0.02267(11) 0.9682(3) 0.0511(8) Uani 1 1 d . . .
C76 C -0.0150(15) 0.1236(5) 0.8928(15) 0.049(4) Uani 0.7 1 d . U P
H76A H 0.006988 0.138723 0.828077 0.059 Uiso 0.7 1 calc R U P
H76B H -0.100374 0.114873 0.865206 0.059 Uiso 0.7 1 calc R U P
Cl9 Cl 0.0004(4) 0.1600(2) 1.0002(5) 0.0621(15) Uani 0.7 1 d . . P
Cl10 Cl 0.0733(4) 0.07397(15) 0.9299(4) 0.0561(13) Uani 0.7 1 d . . P
C77 C 0.0460(8) 0.3908(4) -0.4280(9) 0.026(2) Uani 0.7 1 d . . P
H77A H 0.065777 0.380145 -0.346953 0.031 Uiso 0.7 1 calc R U P
H77B H 0.117524 0.406094 -0.439874 0.031 Uiso 0.7 1 calc R U P
Cl11 Cl 0.0077(4) 0.3423(2) -0.5266(5) 0.0556(13) Uani 0.7 1 d . . P
Cl12 Cl -0.0722(3) 0.42869(15) -0.4517(4) 0.0408(9) Uani 0.7 1 d . . P
V1 V 0.48327(12) 0.37931(6) -0.13729(13) 0.0206(3) Uani 1 1 d . . .
O40 O 0.4981(8) 0.4323(3) -0.1386(8) 0.0370(18) Uani 1 1 d . . .

loop_
_atom_site_aniso_label
_atom_site_aniso_U_11
_atom_site_aniso_U_22
_atom_site_aniso_U_33
_atom_site_aniso_U_23
_atom_site_aniso_U_13
_atom_site_aniso_U_12
C1 0.021(4) 0.023(4) 0.019(5) 0.000(4) 0.011(4) 0.000(3)
C2 0.017(4) 0.025(5) 0.022(5) -0.002(4) 0.000(3) 0.000(3)
C3 0.021(4) 0.016(4) 0.034(6) -0.002(4) 0.004(4) -0.002(3)
C4 0.023(4) 0.025(4) 0.016(4) 0.000(4) 0.007(4) 0.006(4)
C5 0.024(4) 0.030(5) 0.023(5) 0.001(4) 0.008(4) 0.004(3)
C6 0.017(3) 0.063(5) 0.033(4) 0.002(4) 0.008(3) 0.005(3)
C7 0.022(4) 0.027(5) 0.025(5) -0.003(4) 0.009(4) -0.007(4)
C8 0.021(4) 0.018(4) 0.008(4) -0.002(3) 0.001(3) 0.001(3)
C9 0.031(5) 0.030(5) 0.027(6) 0.004(4) 0.010(4) 0.012(4)
C11 0.015(4) 0.020(4) 0.011(4) 0.001(4) 0.006(3) -0.002(3)
C12 0.023(3) 0.020(3) 0.015(3) -0.004(2) 0.005(2) -0.001(2)
C13 0.019(4) 0.021(4) 0.014(4) 0.001(3) 0.002(3) -0.001(3)
C14 0.021(4) 0.038(5) 0.012(4) 0.008(4) 0.000(3) 0.005(4)
C15 0.038(5) 0.037(5) 0.004(4) 0.002(4) 0.007(4) -0.006(4)
C16 0.021(4) 0.021(4) 0.030(6) -0.002(4) 0.012(4) -0.002(3)
C17 0.012(3) 0.024(4) 0.012(4) 0.001(3) -0.003(3) 0.005(3)
C18 0.019(4) 0.026(4) 0.009(4) 0.004(3) 0.008(3) -0.001(3)
C19 0.018(4) 0.037(5) 0.018(5) 0.009(4) 0.005(4) 0.005(4)
C20 0.015(4) 0.039(5) 0.033(6) -0.011(4) 0.012(4) -0.003(4)
Cl1A 0.0261(12) 0.069(2) 0.0172(12) 0.0012(12) 0.0089(10) 0.0109(12)
C21 0.027(5) 0.036(5) 0.014(4) -0.004(4) 0.010(4) 0.001(4)
C22 0.020(4) 0.042(6) 0.018(5) 0.003(4) -0.004(4) -0.004(4)
C23 0.011(3) 0.036(5) 0.005(3) -0.001(3) 0.004(3) 0.000(3)
C24 0.014(4) 0.039(5) 0.016(4) 0.000(4) 0.001(3) 0.002(4)
C25 0.014(4) 0.055(7) 0.029(5) 0.002(5) 0.004(4) 0.012(4)
C26 0.009(3) 0.014(4) 0.014(4) 0.001(3) -0.002(3) -0.001(3)
C27 0.018(4) 0.017(4) 0.021(5) -0.003(3) 0.003(3) -0.002(3)
C28 0.028(4) 0.014(4) 0.016(4) 0.000(3) 0.010(4) -0.007(3)
C29 0.029(5) 0.024(4) 0.005(4) 0.000(3) 0.003(3) -0.002(3)
C30 0.017(4) 0.017(4) 0.021(5) -0.001(4) 0.000(3) 0.000(3)
V2A 0.0218(7) 0.0267(8) 0.0173(9) 0.0025(7) 0.0060(6) 0.0021(6)
Cl2A 0.0252(12) 0.0643(19) 0.0159(12) -0.0042(13) 0.0040(9) -0.0006(12)
O2A 0.038(4) 0.027(4) 0.030(4) 0.002(3) 0.012(3) -0.008(3)
C31 0.0154(18) 0.0154(19) 0.0147(19) 0.0012(11) 0.0034(12) 0.0001(11)
C32 0.012(4) 0.044(6) 0.022(5) 0.007(4) 0.006(4) 0.006(4)
C33 0.027(5) 0.034(5) 0.020(5) 0.004(4) 0.014(4) 0.003(4)
C34 0.030(5) 0.028(5) 0.022(5) 0.007(4) 0.008(4) -0.003(4)
C35 0.028(5) 0.035(5) 0.016(5) 0.007(4) 0.012(4) 0.001(4)
C36 0.026(5) 0.021(5) 0.028(5) -0.005(4) -0.001(4) 0.003(4)
C37 0.033(5) 0.019(4) 0.022(5) -0.005(4) -0.005(4) -0.002(4)
C38 0.039(6) 0.036(6) 0.028(6) -0.004(5) 0.017(5) 0.001(5)
C39 0.021(4) 0.034(5) 0.023(4) -0.003(4) 0.007(4) -0.001(3)
C40 0.048(7) 0.052(8) 0.054(9) -0.022(7) 0.007(6) -0.015(6)
C41 0.047(6) 0.034(6) 0.047(7) -0.003(5) 0.032(6) -0.005(5)
C42 0.047(6) 0.039(6) 0.032(6) -0.015(5) 0.013(5) 0.010(5)
C43 0.053(7) 0.043(6) 0.026(5) 0.000(4) 0.013(5) -0.010(5)
C44 0.027(5) 0.018(4) 0.022(5) -0.001(4) 0.006(4) 0.003(3)
C45 0.019(5) 0.050(6) 0.025(6) -0.003(5) 0.004(4) 0.007(4)
C46 0.036(5) 0.030(5) 0.033(6) -0.001(5) 0.002(4) -0.011(4)
C47 0.030(5) 0.034(6) 0.045(7) 0.003(5) -0.007(5) -0.007(4)
C48 0.057(3) 0.055(3) 0.055(3) 0.0001(12) 0.0143(13) 0.0011(12)
C49 0.054(7) 0.028(5) 0.045(7) 0.000(5) 0.022(6) 0.006(5)
C50 0.018(4) 0.058(6) 0.060(7) 0.018(6) 0.013(4) 0.016(4)
C51 0.032(6) 0.040(6) 0.041(7) 0.008(5) 0.011(5) 0.024(5)
C52 0.012(4) 0.050(6) 0.026(6) 0.003(5) 0.006(4) 0.007(4)
C53 0.072(9) 0.040(6) 0.041(7) 0.001(5) 0.028(7) 0.008(6)
C54 0.078(10) 0.047(7) 0.054(9) -0.007(7) 0.043(8) -0.016(7)
C55 0.011(4) 0.061(7) 0.040(7) 0.003(6) 0.004(4) -0.006(4)
C56 0.010(3) 0.057(7) 0.033(6) -0.001(5) 0.004(3) -0.011(4)
C57 0.050(7) 0.055(8) 0.043(8) -0.015(7) -0.002(6) -0.006(6)
C58 0.029(5) 0.026(5) 0.058(8) -0.013(5) 0.000(5) 0.001(4)
C59 0.042(2) 0.039(2) 0.040(2) -0.0002(11) 0.0093(12) -0.0005(11)
C60 0.030(5) 0.044(6) 0.040(7) 0.011(5) 0.017(5) 0.005(5)
C61 0.018(3) 0.063(5) 0.034(4) 0.001(4) 0.006(3) 0.006(3)
C62 0.027(5) 0.037(6) 0.028(6) 0.005(5) 0.008(4) 0.011(4)
C63 0.067(8) 0.037(6) 0.045(8) -0.002(5) 0.022(7) -0.002(6)
C64 0.040(5) 0.029(5) 0.033(5) 0.007(4) 0.010(4) 0.003(4)
C65 0.021(4) 0.029(5) 0.025(5) -0.001(4) 0.001(4) 0.001(4)
C66 0.016(4) 0.028(5) 0.020(5) -0.006(4) 0.007(4) -0.004(3)
C67 0.060(7) 0.032(5) 0.045(7) -0.012(5) 0.024(6) 0.004(5)
C68 0.036(5) 0.020(5) 0.036(6) 0.003(4) 0.008(5) 0.008(4)
C69 0.078(9) 0.020(5) 0.043(7) -0.001(5) 0.032(7) -0.005(5)
C70 0.022(4) 0.041(5) 0.033(5) -0.004(4) 0.007(3) -0.008(3)
C71 0.046(7) 0.041(7) 0.056(8) 0.009(6) 0.019(6) 0.002(5)
C72 0.029(5) 0.028(5) 0.052(7) -0.009(5) 0.016(5) -0.015(4)
C73 0.054(8) 0.050(7) 0.045(8) -0.019(6) 0.015(6) -0.014(6)
C74 0.070(8) 0.019(5) 0.058(8) -0.014(5) 0.022(7) -0.012(5)
C75 0.052(6) 0.039(6) 0.036(6) 0.021(5) 0.022(5) 0.014(5)
N1 0.013(3) 0.022(4) 0.020(4) 0.004(3) 0.004(3) -0.003(3)
N2 0.012(3) 0.021(4) 0.013(4) -0.001(3) 0.000(3) -0.002(3)
N3 0.020(4) 0.021(4) 0.011(3) -0.003(3) 0.002(3) 0.004(3)
N4 0.022(4) 0.022(4) 0.022(4) -0.002(3) 0.013(3) -0.002(3)
Cl3 0.0277(12) 0.0576(18) 0.0170(12) -0.0047(13) 0.0025(9) 0.0028(12)
Cl4 0.0273(13) 0.0605(19) 0.0234(14) 0.0030(12) 0.0116(11) 0.0100(12)
Cl5 0.069(2) 0.0319(15) 0.0418(18) -0.0005(13) 0.0251(17) -0.0013(13)
Cl6 0.081(2) 0.0353(16) 0.0414(18) -0.0014(13) 0.0317(18) -0.0075(15)
Cl7 0.074(2) 0.0339(16) 0.061(2) 0.0008(15) 0.036(2) 0.0006(15)
Cl8 0.074(2) 0.0400(17) 0.0388(18) 0.0036(14) 0.0144(17) -0.0075(15)
C76 0.049(4) 0.050(4) 0.049(4) -0.0002(12) 0.0127(16) 0.0013(12)
Cl9 0.032(2) 0.106(4) 0.050(3) -0.016(3) 0.015(2) 0.001(3)
Cl10 0.050(2) 0.040(2) 0.058(3) 0.019(2) -0.020(2) -0.0193(17)
C77 0.018(4) 0.037(6) 0.018(4) -0.005(4) -0.005(3) 0.003(4)
Cl11 0.031(2) 0.079(3) 0.055(3) -0.018(3) 0.008(2) 0.005(2)
Cl12 0.0278(15) 0.044(2) 0.043(2) 0.0001(16) -0.0030(14) 0.0076(13)
V1 0.0185(7) 0.0289(8) 0.0151(8) 0.0028(7) 0.0053(6) 0.0009(6)
O40 0.048(5) 0.030(4) 0.032(4) 0.005(3) 0.010(4) 0.003(3)

loop_
_atom_type_symbol
_atom_type_description
_atom_type_scat_dispersion_real
_atom_type_scat_dispersion_imag
_atom_type_scat_source
C C 0.0033 0.0016 'International Tables Vol C Tables 4.2.6.8 and 6.1.1.4'
H H 0.0000 0.0000 'International Tables Vol C Tables 4.2.6.8 and 6.1.1.4'
N N 0.0061 0.0033 'International Tables Vol C Tables 4.2.6.8 and 6.1.1.4'
Cl Cl 0.1484 0.1585 'International Tables Vol C Tables 4.2.6.8 and 6.1.1.4'
V V 0.3005 0.5294 'International Tables Vol C Tables 4.2.6.8 and 6.1.1.4'
O O 0.0106 0.0060 'International Tables Vol C Tables 4.2.6.8 and 6.1.1.4'

loop_
_geom_angle_atom_site_label_1
_geom_angle_atom_site_label_2
_geom_angle_atom_site_label_3
_geom_angle
N3 C1 C11 120.0(8)
N3 C1 C18 133.6(9)
C11 C1 C18 106.3(8)
N3 C2 C3 118.5(8)
N3 C2 C4 120.7(8)
C3 C2 C4 120.5(9)
C46 C3 C2 118.1(9)
C46 C3 C47 120.9(9)
C2 C3 C47 121.0(9)
C5 C4 C2 118.0(9)
C5 C4 C44 120.8(9)
C2 C4 C44 121.2(8)
C4 C5 C45 122.5(9)
C4 C5 H5A 118.7
C45 C5 H5A 118.7
C61 C6 C7 125.9(11)
C61 C6 H6A 117.1
C7 C6 H6A 117.1
C6 C7 C8 115.3(9)
C6 C7 C39 124.6(9)
C8 C7 C39 120.0(8)
C7 C8 C9 122.4(9)
C7 C8 N4 121.6(8)
C9 C8 N4 116.0(8)
C60 C9 C8 117.1(11)
C60 C9 C68 121.7(10)
C8 C9 C68 121.0(9)
N4 C11 C12 136.4(9)
N4 C11 C1 114.8(8)
C12 C11 C1 108.7(8)
C13 C12 C17 117.1(9)
C13 C12 C11 135.9(9)
C17 C12 C11 106.9(8)
C12 C13 C14 119.9(8)
C12 C13 H13A 120.1
C14 C13 H13A 120.1
C13 C14 C15 121.7(9)
C13 C14 H14A 119.2
C15 C14 H14A 119.2
C16 C15 C14 119.5(8)
C16 C15 H15A 120.2
C14 C15 H15A 120.2
C17 C16 C15 117.5(8)
C17 C16 C21 117.4(9)
C15 C16 C21 125.1(9)
C16 C17 C12 124.3(8)
C16 C17 C18 122.3(8)
C12 C17 C18 113.3(8)
C19 C18 C17 121.1(9)
C19 C18 C1 134.1(10)
C17 C18 C1 104.7(8)
C18 C19 C20 116.4(9)
C18 C19 H19 121.8
C20 C19 H19 121.8
C21 C20 C19 123.8(9)
C21 C20 H20A 118.1
C19 C20 H20A 118.1
C20 C21 C16 118.8(9)
C20 C21 H21A 120.6
C16 C21 H21A 120.6
C23 C22 C56 115.5(10)
C23 C22 C58 123.0(9)
C56 C22 C58 121.5(10)
C24 C23 C22 124.9(8)
C24 C23 N1 119.3(8)
C22 C23 N1 115.6(8)
C23 C24 C25 116.1(9)
C23 C24 C62 123.1(8)
C25 C24 C62 120.7(9)
C55 C25 C24 120.3(10)
C55 C25 H25A 119.9
C24 C25 H25A 119.9
N1 C26 C27 136.7(8)
N1 C26 C30 115.1(8)
C27 C26 C30 108.1(8)
C26 C27 C28 106.9(8)
C26 C27 C66 135.7(10)
C28 C27 C66 117.3(9)
C27 C28 C29 124.6(8)
C27 C28 C31 114.6(9)
C29 C28 C31 120.7(9)
C34 C29 C36 128.9(9)
C34 C29 C28 114.5(9)
C36 C29 C28 116.6(9)
N2 C30 C31 133.5(9)
N2 C30 C26 119.0(9)
C31 C30 C26 107.3(8)
O2A V2A N2 98.0(4)
O2A V2A N1 99.7(3)
N2 V2A N1 76.0(3)
O2A V2A Cl2A 108.1(3)
N2 V2A Cl2A 151.8(2)
N1 V2A Cl2A 89.0(2)
O2A V2A Cl1A 105.7(3)
N2 V2A Cl1A 89.7(2)
N1 V2A Cl1A 152.3(2)
Cl2A V2A Cl1A 93.18(12)
C65 C31 C28 121.5(9)
C65 C31 C30 135.5(9)
C28 C31 C30 103.0(8)
C33 C32 C52 125.1(9)
C33 C32 N2 117.2(9)
C52 C32 N2 117.7(9)
C32 C33 C51 115.8(10)
C32 C33 C38 121.1(9)
C51 C33 C38 123.0(10)
C35 C34 C29 123.0(10)
C35 C34 H34A 118.5
C29 C34 H34A 118.5
C34 C35 C66 121.3(9)
C34 C35 H35A 119.4
C66 C35 H35A 119.4
C37 C36 C29 121.3(10)
C37 C36 H36A 119.3
C29 C36 H36A 119.3
C36 C37 C65 123.2(10)
C36 C37 H37A 118.4
C65 C37 H37A 118.4
C33 C38 C53 113.5(9)
C33 C38 C54 109.9(10)
C53 C38 C54 108.3(10)
C33 C38 H38A 108.3
C53 C38 H38A 108.3
C54 C38 H38A 108.3
C41 C39 C7 109.5(8)
C41 C39 C40 108.4(10)
C7 C39 C40 111.9(10)
C41 C39 H39A 109.0
C7 C39 H39A 109.0
C40 C39 H39A 109.0
C39 C40 H40A 109.5
C39 C40 H40B 109.5
H40A C40 H40B 109.5
C39 C40 H40C 109.5
H40A C40 H40C 109.5
H40B C40 H40C 109.5
C39 C41 H41A 109.5
C39 C41 H41B 109.5
H41A C41 H41B 109.5
C39 C41 H41C 109.5
H41A C41 H41C 109.5
H41B C41 H41C 109.5
C44 C42 H42A 109.5
C44 C42 H42B 109.5
H42A C42 H42B 109.5
C44 C42 H42C 109.5
H42A C42 H42C 109.5
H42B C42 H42C 109.5
C44 C43 H43A 109.5
C44 C43 H43B 109.5
H43A C43 H43B 109.5
C44 C43 H43C 109.5
H43A C43 H43C 109.5
H43B C43 H43C 109.5
C43 C44 C4 113.9(9)
C43 C44 C42 106.9(9)
C4 C44 C42 112.6(8)
C43 C44 H44A 107.8
C4 C44 H44A 107.8
C42 C44 H44A 107.8
C46 C45 C5 116.1(9)
C46 C45 H45A 122.0
C5 C45 H45A 122.0
C3 C46 C45 124.4(10)
C3 C46 H46A 117.8
C45 C46 H46A 117.8
C49 C47 C3 114.9(10)
C49 C47 C48 108.5(9)
C3 C47 C48 105.4(10)
C49 C47 H47A 109.3
C3 C47 H47A 109.3
C48 C47 H47A 109.3
C47 C48 H48A 109.5
C47 C48 H48B 109.5
H48A C48 H48B 109.5
C47 C48 H48C 109.5
H48A C48 H48C 109.5
H48B C48 H48C 109.5
C47 C49 H49A 109.5
C47 C49 H49B 109.5
H49A C49 H49B 109.5
C47 C49 H49C 109.5
H49A C49 H49C 109.5
H49B C49 H49C 109.5
C51 C50 C70 123.1(9)
C51 C50 H50A 118.5
C70 C50 H50A 118.5
C50 C51 C33 121.5(10)
C50 C51 H51 119.3
C33 C51 H51 119.3
C32 C52 C70 116.9(10)
C32 C52 C72 125.9(9)
C70 C52 C72 117.2(10)
C38 C53 H53A 109.5
C38 C53 H53B 109.5
H53A C53 H53B 109.5
C38 C53 H53C 109.5
H53A C53 H53C 109.5
H53B C53 H53C 109.5
C38 C54 H54A 109.5
C38 C54 H54B 109.5
H54A C54 H54B 109.5
C38 C54 H54C 109.5
H54A C54 H54C 109.5
H54B C54 H54C 109.5
C25 C55 C56 123.8(10)
C25 C55 H55A 118.1
C56 C55 H55A 118.1
C55 C56 C22 119.2(10)
C55 C56 H56A 120.4
C22 C56 H56A 120.4
C58 C57 H57A 109.5
C58 C57 H57B 109.5
H57A C57 H57B 109.5
C58 C57 H57C 109.5
H57A C57 H57C 109.5
H57B C57 H57C 109.5
C59 C58 C22 116.9(10)
C59 C58 C57 113.1(10)
C22 C58 C57 110.5(11)
C59 C58 H58A 105.1
C22 C58 H58A 105.1
C57 C58 H58A 105.1
C58 C59 H59A 109.5
C58 C59 H59B 109.5
H59A C59 H59B 109.5
C58 C59 H59C 109.5
H59A C59 H59C 109.5
H59B C59 H59C 109.5
C9 C60 C61 120.4(11)
C9 C60 H60A 119.8
C61 C60 H60A 119.8
C6 C61 C60 118.4(10)
C6 C61 H61A 120.8
C60 C61 H61A 120.8
C63 C62 C24 111.8(9)
C63 C62 C64 115.0(10)
C24 C62 C64 105.6(9)
C63 C62 H62A 108.1
C24 C62 H62A 108.1
C64 C62 H62A 108.1
C62 C63 H63A 109.5
C62 C63 H63B 109.5
H63A C63 H63B 109.5
C62 C63 H63C 109.5
H63A C63 H63C 109.5
H63B C63 H63C 109.5
C62 C64 H64A 109.5
C62 C64 H64B 109.5
H64A C64 H64B 109.5
C62 C64 H64C 109.5
H64A C64 H64C 109.5
H64B C64 H64C 109.5
C31 C65 C37 116.5(9)
C31 C65 H65A 121.7
C37 C65 H65A 121.7
C35 C66 C27 119.1(10)
C35 C66 H66A 120.5
C27 C66 H66A 120.5
C68 C67 H67A 109.5
C68 C67 H67B 109.5
H67A C67 H67B 109.5
C68 C67 H67C 109.5
H67A C67 H67C 109.5
H67B C67 H67C 109.5
C69 C68 C9 113.1(10)
C69 C68 C67 112.6(9)
C9 C68 C67 112.5(9)
C69 C68 H68A 105.9
C9 C68 H68A 105.9
C67 C68 H68A 105.9
C68 C69 H69A 109.5
C68 C69 H69B 109.5
H69A C69 H69B 109.5
C68 C69 H69C 109.5
H69A C69 H69C 109.5
H69B C69 H69C 109.5
C52 C70 C50 117.3(10)
C52 C70 H70A 121.4
C50 C70 H70A 121.4
C72 C71 H71A 109.5
C72 C71 H71B 109.5
H71A C71 H71B 109.5
C72 C71 H71C 109.5
H71A C71 H71C 109.5
H71B C71 H71C 109.5
C52 C72 C73 115.1(12)
C52 C72 C71 109.4(10)
C73 C72 C71 113.3(10)
C52 C72 H72A 106.1
C73 C72 H72A 106.1
C71 C72 H72A 106.1
C72 C73 H73A 109.5
C72 C73 H73B 109.5
H73A C73 H73B 109.5
C72 C73 H73C 109.5
H73A C73 H73C 109.5
H73B C73 H73C 109.5
Cl8 C74 Cl7 110.5(7)
Cl8 C74 H74A 109.5
Cl7 C74 H74A 109.5
Cl8 C74 H74B 109.5
Cl7 C74 H74B 109.5
H74A C74 H74B 108.1
Cl5 C75 Cl6 110.8(6)
Cl5 C75 H75A 109.5
Cl6 C75 H75A 109.5
Cl5 C75 H75B 109.5
Cl6 C75 H75B 109.5
H75A C75 H75B 108.1
C26 N1 C23 119.2(7)
C26 N1 V2A 114.6(6)
C23 N1 V2A 126.0(6)
C30 N2 C32 119.7(8)
C30 N2 V2A 112.6(6)
C32 N2 V2A 127.5(6)
C1 N3 C2 116.8(8)
C1 N3 V1 110.3(6)
C2 N3 V1 132.6(7)
C11 N4 C8 117.2(8)
C11 N4 V1 114.1(6)
C8 N4 V1 128.4(6)
Cl9 C76 Cl10 114.4(10)
Cl9 C76 H76A 108.7
Cl10 C76 H76A 108.7
Cl9 C76 H76B 108.7
Cl10 C76 H76B 108.7
H76A C76 H76B 107.6
Cl12 C77 Cl11 111.2(5)
Cl12 C77 H77A 109.4
Cl11 C77 H77A 109.4
Cl12 C77 H77B 109.4
Cl11 C77 H77B 109.4
H77A C77 H77B 108.0
O40 V1 N4 102.1(4)
O40 V1 N3 100.3(4)
N4 V1 N3 77.9(3)
O40 V1 Cl4 105.9(3)
N4 V1 Cl4 89.6(2)
N3 V1 Cl4 152.8(2)
O40 V1 Cl3 104.9(3)
N4 V1 Cl3 151.0(2)
N3 V1 Cl3 87.0(2)
Cl4 V1 Cl3 92.93(12)

loop_
_geom_bond_atom_site_label_1
_geom_bond_atom_site_label_2
_geom_bond_distance
C1 N3 1.303(13)
C1 C11 1.501(13)
C1 C18 1.516(12)
C2 N3 1.411(11)
C2 C3 1.418(13)
C2 C4 1.423(13)
C3 C46 1.327(14)
C3 C47 1.517(15)
C4 C5 1.349(13)
C4 C44 1.512(13)
C5 C45 1.432(15)
C5 H5A 0.9500
C6 C61 1.300(18)
C6 C7 1.401(14)
C6 H6A 0.9500
C7 C8 1.416(12)
C7 C39 1.547(14)
C8 C9 1.421(13)
C8 N4 1.422(12)
C9 C60 1.398(15)
C9 C68 1.496(16)
C11 N4 1.302(11)
C11 C12 1.436(13)
C12 C13 1.380(13)
C12 C17 1.430(12)
C13 C14 1.394(13)
C13 H13A 0.9500
C14 C15 1.412(14)
C14 H14A 0.9500
C15 C16 1.399(14)
C15 H15A 0.9500
C16 C17 1.370(13)
C16 C21 1.427(13)
C17 C18 1.431(13)
C18 C19 1.344(13)
C19 C20 1.430(15)
C19 H19 0.9500
C20 C21 1.374(16)
C20 H20A 0.9500
Cl1A V2A 2.287(3)
C21 H21A 0.9500
C22 C23 1.395(14)
C22 C56 1.451(13)
C22 C58 1.521(15)
C23 C24 1.381(13)
C23 N1 1.482(11)
C24 C25 1.445(13)
C24 C62 1.562(15)
C25 C55 1.319(17)
C25 H25A 0.9500
C26 N1 1.257(12)
C26 C27 1.400(13)
C26 C30 1.516(12)
C27 C28 1.413(14)
C27 C66 1.419(12)
C28 C29 1.429(12)
C28 C31 1.434(12)
C29 C34 1.409(14)
C29 C36 1.421(14)
C30 N2 1.273(12)
C30 C31 1.486(14)
V2A O2A 1.567(7)
V2A N2 2.154(8)
V2A N1 2.176(8)
V2A Cl2A 2.279(3)
C31 C65 1.378(14)
C32 C33 1.385(15)
C32 C52 1.388(15)
C32 N2 1.460(11)
C33 C51 1.413(14)
C33 C38 1.519(15)
C34 C35 1.376(15)
C34 H34A 0.9500
C35 C66 1.412(13)
C35 H35A 0.9500
C36 C37 1.359(15)
C36 H36A 0.9500
C37 C65 1.436(15)
C37 H37A 0.9500
C38 C53 1.549(16)
C38 C54 1.574(17)
C38 H38A 1.0000
C39 C41 1.512(15)
C39 C40 1.583(17)
C39 H39A 1.0000
C40 H40A 0.9800
C40 H40B 0.9800
C40 H40C 0.9800
C41 H41A 0.9800
C41 H41B 0.9800
C41 H41C 0.9800
C42 C44 1.579(13)
C42 H42A 0.9800
C42 H42B 0.9800
C42 H42C 0.9800
C43 C44 1.458(15)
C43 H43A 0.9800
C43 H43B 0.9800
C43 H43C 0.9800
C44 H44A 1.0000
C45 C46 1.393(16)
C45 H45A 0.9500
C46 H46A 0.9500
C47 C49 1.501(18)
C47 C48 1.662(18)
C47 H47A 1.0000
C48 H48A 0.9800
C48 H48B 0.9800
C48 H48C 0.9800
C49 H49A 0.9800
C49 H49B 0.9800
C49 H49C 0.9800
C50 C51 1.295(17)
C50 C70 1.447(17)
C50 H50A 0.9500
C51 H51 0.9500
C52 C70 1.402(14)
C52 C72 1.473(16)
C53 H53A 0.9800
C53 H53B 0.9800
C53 H53C 0.9800
C54 H54A 0.9800
C54 H54B 0.9800
C54 H54C 0.9800
C55 C56 1.371(17)
C55 H55A 0.9500
C56 H56A 0.9500
C57 C58 1.566(18)
C57 H57A 0.9800
C57 H57B 0.9800
C57 H57C 0.9800
C58 C59 1.388(17)
C58 H58A 1.0000
C59 H59A 0.9800
C59 H59B 0.9800
C59 H59C 0.9800
C60 C61 1.449(16)
C60 H60A 0.9500
C61 H61A 0.9500
C62 C63 1.443(16)
C62 C64 1.583(16)
C62 H62A 1.0000
C63 H63A 0.9800
C63 H63B 0.9800
C63 H63C 0.9800
C64 H64A 0.9800
C64 H64B 0.9800
C64 H64C 0.9800
C65 H65A 0.9500
C66 H66A 0.9500
C67 C68 1.534(15)
C67 H67A 0.9800
C67 H67B 0.9800
C67 H67C 0.9800
C68 C69 1.484(16)
C68 H68A 1.0000
C69 H69A 0.9800
C69 H69B 0.9800
C69 H69C 0.9800
C70 H70A 0.9500
C71 C72 1.600(18)
C71 H71A 0.9800
C71 H71B 0.9800
C71 H71C 0.9800
C72 C73 1.475(18)
C72 H72A 1.0000
C73 H73A 0.9800
C73 H73B 0.9800
C73 H73C 0.9800
C74 Cl8 1.702(14)
C74 Cl7 1.793(11)
C74 H74A 0.9900
C74 H74B 0.9900
C75 Cl5 1.733(12)
C75 Cl6 1.784(11)
C75 H75A 0.9900
C75 H75B 0.9900
N3 V1 2.158(8)
N4 V1 2.136(9)
Cl3 V1 2.295(3)
Cl4 V1 2.288(3)
C76 Cl9 1.656(17)
C76 Cl10 1.784(16)
C76 H76A 0.9900
C76 H76B 0.9900
C77 Cl12 1.737(10)
C77 Cl11 1.846(12)
C77 H77A 0.9900
C77 H77B 0.9900
V1 O40 1.587(8)
